data_2228115
loop_
_publ_author_name
'Wu, Guo-Yun'
'Ng, Seik Weng'

_publ_section_title
;
 <i>catena</i>-Poly[bis(\m~4~-adipato-1:2:1':2'\k^4^<i>O</i>^1^:<i>O</i>^1'^:<i>O</i>^4^:<i>O</i>^4'^)bis(<i>N</i>,<i>N</i>-dimethylformamide)-1\k<i>O</i>,2\k<i>O</i>-dicopper(II)]
;
_journal_coeditor_code XU5027
_journal_issue 10
_journal_name_full 'Acta Crystallographica Section E'
_journal_page_first m1258
_journal_paper_doi 10.1107/S1600536810036093
_journal_volume 66
_journal_year 2010
_chemical_formula_iupac '[Cu2 (C6 H8 O4)2 (C3 H7 N O)2]'
_chemical_formula_moiety 'C18 H30 Cu2 N2 O10'
_chemical_formula_sum 'C18 H30 Cu2 N2 O10'
_chemical_formula_weight 561.52
_chemical_name_systematic
;
<i>catena</i>-Poly[bis(\m~4~-adipato-
1:2:1':2'\k^4^<i>O</i>^1^:<i>O</i>^1'^:<i>O</i>^4^:<i>O</i>^4'^)
bis(<i>N</i>,<i>N</i>-dimethylformamide)-1\k<i>O</i>,2\k<i>O</i>-dicopper(II)]
;
_space_group_IT_number 14
_symmetry_cell_setting monoclinic
_symmetry_space_group_name_Hall '-P 2yn'
_symmetry_space_group_name_H-M 'P 1 21/n 1'
_atom_sites_solution_hydrogens geom
_atom_sites_solution_primary direct
_atom_sites_solution_secondary difmap
_audit_creation_method SHELXL-97
_cell_angle_alpha 90.00
_cell_angle_beta 106.2590(10)
_cell_angle_gamma 90.00
_cell_formula_units_Z 2
_cell_length_a 9.4764(5)
_cell_length_b 8.2618(5)
_cell_length_c 15.0990(8)
_cell_measurement_reflns_used 4192
_cell_measurement_temperature 173(2)
_cell_measurement_theta_max 27.0
_cell_measurement_theta_min 2.3
_cell_volume 1134.85(11)
_computing_cell_refinement 'SAINT (Bruker, 2004)'
_computing_data_collection 'APEX2 (Bruker, 2004)'
_computing_data_reduction 'SAINT (Bruker, 2004)'
_computing_molecular_graphics 'X-SEED (Barbour, 2001)'
_computing_publication_material 'publCIF (Westrip, 2010)'
_computing_structure_refinement 'SHELXL97 (Sheldrick, 2008)'
_computing_structure_solution 'SHELXS97 (Sheldrick, 2008)'
_diffrn_ambient_temperature 173(2)
_diffrn_measured_fraction_theta_full 0.981
_diffrn_measured_fraction_theta_max 0.981
_diffrn_measurement_device_type 'Bruker SMART APEX diffractometer'
_diffrn_measurement_method '\w scans'
_diffrn_radiation_monochromator graphite
_diffrn_radiation_source 'fine-focus sealed tube'
_diffrn_radiation_type MoK\a
_diffrn_radiation_wavelength 0.71073
_diffrn_reflns_av_R_equivalents 0.0184
_diffrn_reflns_av_sigmaI/netI 0.0211
_diffrn_reflns_limit_h_max 12
_diffrn_reflns_limit_h_min -9
_diffrn_reflns_limit_k_max 10
_diffrn_reflns_limit_k_min -10
_diffrn_reflns_limit_l_max 12
_diffrn_reflns_limit_l_min -19
_diffrn_reflns_number 5917
_diffrn_reflns_theta_full 26.99
_diffrn_reflns_theta_max 26.99
_diffrn_reflns_theta_min 2.29
_diffrn_standards_decay_% 0
_diffrn_standards_interval_count 0
_diffrn_standards_interval_time 0
_diffrn_standards_number 0
_exptl_absorpt_coefficient_mu 1.930
_exptl_absorpt_correction_T_max 0.7606
_exptl_absorpt_correction_T_min 0.4772
_exptl_absorpt_correction_type multi-scan
_exptl_absorpt_process_details '(SADABS; Sheldrick, 1996)'
_exptl_crystal_colour Blue
_exptl_crystal_density_diffrn 1.643
_exptl_crystal_density_method 'not measured'
_exptl_crystal_description Block
_exptl_crystal_F_000 580
_exptl_crystal_size_max 0.45
_exptl_crystal_size_mid 0.40
_exptl_crystal_size_min 0.15
_refine_diff_density_max 0.408
_refine_diff_density_min -0.231
_refine_ls_extinction_method none
_refine_ls_goodness_of_fit_ref 1.029
_refine_ls_hydrogen_treatment constr
_refine_ls_matrix_type full
_refine_ls_number_parameters 147
_refine_ls_number_reflns 2428
_refine_ls_number_restraints 0
_refine_ls_restrained_S_all 1.029
_refine_ls_R_factor_all 0.0282
_refine_ls_R_factor_gt 0.0244
_refine_ls_shift/su_max 0.001
_refine_ls_shift/su_mean 0.001
_refine_ls_structure_factor_coef Fsqd
_refine_ls_weighting_details 'calc w=1/[\s^2^(Fo^2^)+(0.0347P)^2^+1.1165P] where P=(Fo^2^+2Fc^2^)/3'
_refine_ls_weighting_scheme calc
_refine_ls_wR_factor_gt 0.0697
_refine_ls_wR_factor_ref 0.0722
_reflns_number_gt 2153
_reflns_number_total 2428
_reflns_threshold_expression I>2\s(I)
_cod_data_source_file xu5027.cif
_cod_data_source_block I
_cod_original_sg_symbol_H-M 'P 21/n'
_cod_database_code 2228115
_cod_database_fobs_code 2228115

loop_
_symmetry_equiv_pos_as_xyz
'x, y, z'
'-x+1/2, y+1/2, -z+1/2'
'-x, -y, -z'
'x-1/2, -y-1/2, z-1/2'

loop_
_atom_site_type_symbol
_atom_site_label
_atom_site_fract_x
_atom_site_fract_y
_atom_site_fract_z
_atom_site_U_iso_or_equiv
_atom_site_adp_type
_atom_site_calc_flag
_atom_site_refinement_flags
_atom_site_occupancy
_atom_site_disorder_assembly
_atom_site_disorder_group
Cu Cu1 0.43225(2) -0.00484(2) 0.564117(15) 0.01597(9) Uani d . 1 . .
O O1 0.52755(16) 0.20568(17) 0.60153(10) 0.0269(3) Uani d . 1 . .
O O2 0.64565(17) 0.21315(17) 0.49265(10) 0.0266(3) Uani d . 1 . .
O O3 0.72585(15) 0.89246(17) 0.52815(9) 0.0242(3) Uani d . 1 . .
O O4 0.60808(16) 0.88250(19) 0.63743(10) 0.0282(3) Uani d . 1 . .
O O5 0.31493(16) -0.01217(17) 0.66816(10) 0.0240(3) Uani d . 1 . .
N N1 0.12143(18) 0.0799(2) 0.71426(11) 0.0231(3) Uani d . 1 . .
C C1 0.6147(2) 0.2692(2) 0.56190(13) 0.0192(4) Uani d . 1 . .
C C2 0.6893(2) 0.4247(2) 0.60485(14) 0.0217(4) Uani d . 1 . .
H H2A 0.7516 0.3998 0.6678 0.026 Uiso calc R 1 . .
H H2B 0.6124 0.5015 0.6110 0.026 Uiso calc R 1 . .
C C3 0.7844(2) 0.5086(2) 0.55190(14) 0.0221(4) Uani d . 1 . .
H H3A 0.7201 0.5715 0.5004 0.027 Uiso calc R 1 . .
H H3B 0.8351 0.4253 0.5249 0.027 Uiso calc R 1 . .
C C4 0.8997(2) 0.6224(2) 0.61229(14) 0.0230(4) Uani d . 1 . .
H H4A 0.9740 0.5566 0.6569 0.028 Uiso calc R 1 . .
H H4B 0.9504 0.6802 0.5726 0.028 Uiso calc R 1 . .
C C5 0.8366(2) 0.7468(2) 0.66538(13) 0.0218(4) Uani d . 1 . .
H H5A 0.7991 0.6896 0.7118 0.026 Uiso calc R 1 . .
H H5B 0.9167 0.8196 0.6990 0.026 Uiso calc R 1 . .
C C6 0.7139(2) 0.8484(2) 0.60538(12) 0.0176(4) Uani d . 1 . .
C C7 0.1952(2) 0.0576(2) 0.65288(14) 0.0238(4) Uani d . 1 . .
H H7 0.1530 0.0984 0.5924 0.029 Uiso calc R 1 . .
C C8 0.1795(3) 0.0257(3) 0.80898(15) 0.0324(5) Uani d . 1 . .
H H8A 0.2752 -0.0261 0.8166 0.049 Uiso calc R 1 . .
H H8B 0.1114 -0.0523 0.8236 0.049 Uiso calc R 1 . .
H H8C 0.1911 0.1187 0.8506 0.049 Uiso calc R 1 . .
C C9 -0.0149(2) 0.1724(3) 0.69183(16) 0.0311(5) Uani d . 1 . .
H H9A -0.0436 0.1998 0.6261 0.047 Uiso calc R 1 . .
H H9B -0.0003 0.2720 0.7285 0.047 Uiso calc R 1 . .
H H9C -0.0925 0.1074 0.7058 0.047 Uiso calc R 1 . .

loop_
_atom_site_aniso_label
_atom_site_aniso_U_11
_atom_site_aniso_U_22
_atom_site_aniso_U_33
_atom_site_aniso_U_12
_atom_site_aniso_U_13
_atom_site_aniso_U_23
Cu1 0.01828(14) 0.01576(14) 0.01519(13) 0.00059(8) 0.00683(10) -0.00014(8)
O1 0.0302(8) 0.0256(7) 0.0286(8) -0.0089(6) 0.0143(6) -0.0088(6)
O2 0.0381(8) 0.0200(7) 0.0264(7) -0.0063(6) 0.0169(6) -0.0056(6)
O3 0.0232(7) 0.0299(7) 0.0204(7) 0.0058(6) 0.0075(6) 0.0064(6)
O4 0.0275(8) 0.0383(8) 0.0212(7) 0.0110(6) 0.0111(6) 0.0085(6)
O5 0.0225(7) 0.0303(8) 0.0215(7) 0.0058(6) 0.0100(6) 0.0036(5)
N1 0.0221(8) 0.0269(9) 0.0225(8) 0.0027(7) 0.0099(7) 0.0002(7)
C1 0.0186(9) 0.0169(8) 0.0206(9) 0.0030(7) 0.0032(7) 0.0001(7)
C2 0.0244(10) 0.0186(9) 0.0230(9) -0.0008(8) 0.0082(8) -0.0039(7)
C3 0.0262(10) 0.0187(9) 0.0227(9) -0.0004(7) 0.0089(8) -0.0017(7)
C4 0.0190(9) 0.0205(9) 0.0300(10) 0.0017(7) 0.0074(8) 0.0024(8)
C5 0.0215(9) 0.0191(9) 0.0214(9) -0.0002(7) 0.0003(8) -0.0002(7)
C6 0.0186(9) 0.0144(8) 0.0184(9) -0.0013(7) 0.0030(7) -0.0015(7)
C7 0.0282(10) 0.0250(10) 0.0213(9) 0.0016(8) 0.0122(8) 0.0024(8)
C8 0.0252(11) 0.0518(14) 0.0216(10) 0.0005(10) 0.0092(9) 0.0013(9)
C9 0.0284(11) 0.0294(11) 0.0387(12) 0.0063(9) 0.0150(10) -0.0017(9)

loop_
_atom_type_symbol
_atom_type_description
_atom_type_scat_dispersion_real
_atom_type_scat_dispersion_imag
_atom_type_scat_source
C C 0.0033 0.0016 'International Tables Vol C Tables 4.2.6.8 and 6.1.1.4'
H H 0.0000 0.0000 'International Tables Vol C Tables 4.2.6.8 and 6.1.1.4'
N N 0.0061 0.0033 'International Tables Vol C Tables 4.2.6.8 and 6.1.1.4'
O O 0.0106 0.0060 'International Tables Vol C Tables 4.2.6.8 and 6.1.1.4'
Cu Cu 0.3201 1.2651 'International Tables Vol C Tables 4.2.6.8 and 6.1.1.4'

loop_
_geom_angle_atom_site_label_1
_geom_angle_atom_site_label_2
_geom_angle_atom_site_label_3
_geom_angle_site_symmetry_1
_geom_angle_site_symmetry_3
_geom_angle
_geom_angle_publ_flag
O4 Cu1 O1 1_545 . 90.48(7) ?
O4 Cu1 O3 1_545 3_666 169.19(6) ?
O1 Cu1 O3 . 3_666 89.05(6) ?
O4 Cu1 O2 1_545 3_656 89.23(7) ?
O1 Cu1 O2 . 3_656 169.11(6) ?
O3 Cu1 O2 3_666 3_656 89.19(6) ?
O4 Cu1 O5 1_545 . 96.03(6) ?
O1 Cu1 O5 . . 95.97(6) ?
O3 Cu1 O5 3_666 . 94.76(6) ?
O2 Cu1 O5 3_656 . 94.88(6) ?
O4 Cu1 Cu1 1_545 3_656 85.20(4) ?
O1 Cu1 Cu1 . 3_656 84.51(4) ?
O3 Cu1 Cu1 3_666 3_656 84.00(4) ?
O2 Cu1 Cu1 3_656 3_656 84.62(4) ?
O5 Cu1 Cu1 . 3_656 178.67(4) ?
C1 O1 Cu1 . . 122.68(12) ?
C1 O2 Cu1 . 3_656 122.64(13) ?
C6 O3 Cu1 . 3_666 123.01(13) ?
C6 O4 Cu1 . 1_565 122.10(12) ?
C7 O5 Cu1 . . 118.87(13) ?
C7 N1 C8 . . 121.24(17) ?
C7 N1 C9 . . 121.29(18) ?
C8 N1 C9 . . 117.24(17) ?
O2 C1 O1 . . 125.47(18) ?
O2 C1 C2 . . 118.63(17) ?
O1 C1 C2 . . 115.89(16) ?
C1 C2 C3 . . 115.59(16) ?
C1 C2 H2A . . 108.4 ?
C3 C2 H2A . . 108.4 ?
C1 C2 H2B . . 108.4 ?
C3 C2 H2B . . 108.4 ?
H2A C2 H2B . . 107.4 ?
C2 C3 C4 . . 113.16(16) ?
C2 C3 H3A . . 108.9 ?
C4 C3 H3A . . 108.9 ?
C2 C3 H3B . . 108.9 ?
C4 C3 H3B . . 108.9 ?
H3A C3 H3B . . 107.8 ?
C5 C4 C3 . . 114.04(16) ?
C5 C4 H4A . . 108.7 ?
C3 C4 H4A . . 108.7 ?
C5 C4 H4B . . 108.7 ?
C3 C4 H4B . . 108.7 ?
H4A C4 H4B . . 107.6 ?
C6 C5 C4 . . 114.07(16) ?
C6 C5 H5A . . 108.7 ?
C4 C5 H5A . . 108.7 ?
C6 C5 H5B . . 108.7 ?
C4 C5 H5B . . 108.7 ?
H5A C5 H5B . . 107.6 ?
O3 C6 O4 . . 125.38(18) ?
O3 C6 C5 . . 117.60(17) ?
O4 C6 C5 . . 117.02(16) ?
O5 C7 N1 . . 124.96(19) ?
O5 C7 H7 . . 117.5 ?
N1 C7 H7 . . 117.5 ?
N1 C8 H8A . . 109.5 ?
N1 C8 H8B . . 109.5 ?
H8A C8 H8B . . 109.5 ?
N1 C8 H8C . . 109.5 ?
H8A C8 H8C . . 109.5 ?
H8B C8 H8C . . 109.5 ?
N1 C9 H9A . . 109.5 ?
N1 C9 H9B . . 109.5 ?
H9A C9 H9B . . 109.5 ?
N1 C9 H9C . . 109.5 ?
H9A C9 H9C . . 109.5 ?
H9B C9 H9C . . 109.5 ?

loop_
_geom_bond_atom_site_label_1
_geom_bond_atom_site_label_2
_geom_bond_site_symmetry_2
_geom_bond_distance
_geom_bond_publ_flag
Cu1 O1 . 1.9683(14) y
Cu1 O2 3_656 1.9716(14) y
Cu1 O3 3_666 1.9695(13) y
Cu1 O4 1_545 1.9584(14) y
Cu1 O5 . 2.1646(15) y
Cu1 Cu1 3_656 2.6069(4) ?
O1 C1 . 1.262(2) ?
O2 C1 . 1.251(2) ?
O3 C6 . 1.256(2) ?
O4 C6 . 1.262(2) ?
O5 C7 . 1.235(3) ?
N1 C7 . 1.321(3) ?
N1 C8 . 1.452(3) ?
N1 C9 . 1.457(3) ?
C1 C2 . 1.521(3) ?
C2 C3 . 1.529(3) ?
C2 H2A . 0.9900 ?
C2 H2B . 0.9900 ?
C3 C4 . 1.533(3) ?
C3 H3A . 0.9900 ?
C3 H3B . 0.9900 ?
C4 C5 . 1.525(3) ?
C4 H4A . 0.9900 ?
C4 H4B . 0.9900 ?
C5 C6 . 1.512(3) ?
C5 H5A . 0.9900 ?
C5 H5B . 0.9900 ?
C7 H7 . 0.9500 ?
C8 H8A . 0.9800 ?
C8 H8B . 0.9800 ?
C8 H8C . 0.9800 ?
C9 H9A . 0.9800 ?
C9 H9B . 0.9800 ?
C9 H9C . 0.9800 ?

loop_
_geom_torsion_atom_site_label_1
_geom_torsion_atom_site_label_2
_geom_torsion_atom_site_label_3
_geom_torsion_atom_site_label_4
_geom_torsion_site_symmetry_1
_geom_torsion_site_symmetry_2
_geom_torsion_site_symmetry_3
_geom_torsion_site_symmetry_4
_geom_torsion
_geom_torsion_publ_flag
O4 Cu1 O1 C1 1_545 . . . 82.83(16) ?
O3 Cu1 O1 C1 3_666 . . . -86.36(16) ?
O2 Cu1 O1 C1 3_656 . . . -5.6(4) ?
O5 Cu1 O1 C1 . . . . 178.95(15) ?
Cu1 Cu1 O1 C1 3_656 . . . -2.30(15) ?
O4 Cu1 O5 C7 1_545 . . . 175.47(15) ?
O1 Cu1 O5 C7 . . . . 84.35(16) ?
O3 Cu1 O5 C7 3_666 . . . -5.19(16) ?
O2 Cu1 O5 C7 3_656 . . . -94.78(16) ?
Cu1 O2 C1 O1 3_656 . . . -2.9(3) ?
Cu1 O2 C1 C2 3_656 . . . 175.51(12) ?
Cu1 O1 C1 O2 . . . . 3.8(3) ?
Cu1 O1 C1 C2 . . . . -174.68(12) ?
O2 C1 C2 C3 . . . . 6.4(3) ?
O1 C1 C2 C3 . . . . -175.00(17) ?
C1 C2 C3 C4 . . . . -158.25(16) ?
C2 C3 C4 C5 . . . . -53.1(2) ?
C3 C4 C5 C6 . . . . -54.7(2) ?
Cu1 O3 C6 O4 3_666 . . . -7.1(3) ?
Cu1 O3 C6 C5 3_666 . . . 173.25(12) ?
Cu1 O4 C6 O3 1_565 . . . 6.2(3) ?
Cu1 O4 C6 C5 1_565 . . . -174.09(12) ?
C4 C5 C6 O3 . . . . -38.7(2) ?
C4 C5 C6 O4 . . . . 141.63(18) ?
Cu1 O5 C7 N1 . . . . -171.07(16) ?
C8 N1 C7 O5 . . . . 1.7(3) ?
C9 N1 C7 O5 . . . . 176.2(2) ?
